data_7041952
loop_
_publ_author_name
'M\"oller, F'
'Casta\~neda-Losada, L'
'Junqueira, J. R. C.'
'Miller, R. G.'
'Reback, M. L.'
'Mallick, B.'
'van Gastel, M.'
'Apfel, U.-P.'

_publ_section_title
;
 Modulation of the CO2 fixation in dinickel azacryptands.
;
_journal_issue 17
_journal_name_full 'Dalton transactions (Cambridge, England : 2003)'
_journal_page_first 5680
_journal_page_last 5688
_journal_paper_doi 10.1039/c6dt04527h
_journal_volume 46
_journal_year 2017
_chemical_formula_sum 'C39 H51 N8 O3'
_chemical_formula_weight 679.88
_space_group_IT_number 33
_symmetry_cell_setting orthorhombic
_symmetry_space_group_name_Hall 'P 2c -2n'
_symmetry_space_group_name_H-M 'P n a 21'
_atom_sites_solution_hydrogens geom
_atom_sites_solution_primary direct
_atom_sites_solution_secondary difmap
_audit_creation_method SHELXL-97
_audit_update_record
;
2017-02-03 deposited with the CCDC.
2017-02-06 downloaded from the CCDC.
;
_cell_angle_alpha 90.00
_cell_angle_beta 90.00
_cell_angle_gamma 90.00
_cell_formula_units_Z 4
_cell_length_a 14.368(2)
_cell_length_b 20.759(2)
_cell_length_c 12.3557(9)
_cell_measurement_reflns_used 5165
_cell_measurement_temperature 170(2)
_cell_measurement_theta_max 46.09
_cell_measurement_theta_min 4.42
_cell_volume 3685.3(7)
_computing_cell_refinement 'X-Area (Stoe & Cie, 2001)'
_computing_data_collection 'X-Area (Stoe & Cie, 2001)'
_computing_data_reduction 'X-Area (Stoe & Cie, 2001)'
_computing_molecular_graphics 'Diamond (Brandenburg 2011)'
_computing_publication_material 'WinGX publication routines (Farrugia, 1999)'
_computing_structure_refinement 'SHELXL-97 (Sheldrick, 2008)'
_computing_structure_solution 'SIR92 (Altomare 1994)'
_diffrn_ambient_temperature 170(2)
_diffrn_measured_fraction_theta_full 0.986
_diffrn_measured_fraction_theta_max 0.986
_diffrn_measurement_device_type 'STOE IPDS I'
_diffrn_measurement_method \w
_diffrn_radiation_monochromator graphite
_diffrn_radiation_source 'fine-focus sealed tube'
_diffrn_radiation_type MoK\a
_diffrn_radiation_wavelength 0.71073
_diffrn_reflns_av_R_equivalents 0.0646
_diffrn_reflns_av_sigmaI/netI 0.0772
_diffrn_reflns_limit_h_max 16
_diffrn_reflns_limit_h_min -16
_diffrn_reflns_limit_k_max 23
_diffrn_reflns_limit_k_min -23
_diffrn_reflns_limit_l_max 14
_diffrn_reflns_limit_l_min -13
_diffrn_reflns_number 24606
_diffrn_reflns_theta_full 23.98
_diffrn_reflns_theta_max 23.98
_diffrn_reflns_theta_min 1.92
_exptl_absorpt_coefficient_mu 0.080
_exptl_absorpt_correction_T_max 0.9947
_exptl_absorpt_correction_T_min 0.9839
_exptl_absorpt_correction_type numerical
_exptl_absorpt_process_details
;
 [X-Red (Stoe & Cie, 2001) and X-Shape (Stoe & Cie, 1999)]
;
_exptl_crystal_colour colourless
_exptl_crystal_density_diffrn 1.225
_exptl_crystal_density_method 'not measured'
_exptl_crystal_description prism
_exptl_crystal_F_000 1460
_exptl_crystal_size_max 0.4
_exptl_crystal_size_mid 0.3
_exptl_crystal_size_min 0.2
_refine_diff_density_max 0.188
_refine_diff_density_min -0.213
_refine_diff_density_rms 0.044
_refine_ls_extinction_method none
_refine_ls_goodness_of_fit_ref 0.873
_refine_ls_hydrogen_treatment mixed
_refine_ls_matrix_type full
_refine_ls_number_parameters 488
_refine_ls_number_reflns 5630
_refine_ls_number_restraints 4
_refine_ls_restrained_S_all 0.879
_refine_ls_R_factor_all 0.1097
_refine_ls_R_factor_gt 0.0629
_refine_ls_shift/su_max 0.000
_refine_ls_shift/su_mean 0.000
_refine_ls_structure_factor_coef Fsqd
_refine_ls_weighting_details 'calc w=1/[\s^2^(Fo^2^)+(0.1174P)^2^+0.0000P] where P=(Fo^2^+2Fc^2^)/3'
_refine_ls_weighting_scheme calc
_refine_ls_wR_factor_gt 0.1620
_refine_ls_wR_factor_ref 0.1853
_reflns_number_gt 2861
_reflns_number_total 5630
_reflns_threshold_expression >2\s(I)
_cod_data_source_file c6dt04527h2.cif
_cod_data_source_block LIOMe_lc-50ax
_cod_depositor_comments 'Adding full bibliography for 7041952--7041960.cif.'
_cod_original_sg_symbol_H-M Pna21
_cod_database_code 7041952
_publcif_datablock.id {66e62d46-ee85-4b30-9929-30e91597bbf5}

loop_
_symmetry_equiv_pos_as_xyz
'x, y, z'
'-x, -y, z+1/2'
'-x+1/2, y+1/2, z+1/2'
'x+1/2, -y+1/2, z'

loop_
_atom_site_label
_atom_site_type_symbol
_atom_site_fract_x
_atom_site_fract_y
_atom_site_fract_z
_atom_site_U_iso_or_equiv
_atom_site_adp_type
_atom_site_occupancy
_atom_site_symmetry_multiplicity
_atom_site_calc_flag
_atom_site_refinement_flags
_atom_site_disorder_assembly
_atom_site_disorder_group
O1A O 0.6200(8) 0.9756(5) 0.1784(11) 0.081(3) Uani 0.591(2) 1 d P A 1
O3A O 0.6051(5) 0.9591(4) 0.8597(6) 0.0525(17) Uani 0.591(2) 1 d P A 1
N3A N 0.6083(5) 1.1349(4) 0.5608(8) 0.0486(11) Uani 0.591(2) 1 d P A 1
N4A N 0.8980(5) 1.1582(4) 0.6425(7) 0.0459(18) Uani 0.591(2) 1 d P A 1
N5A N 0.8133(7) 1.1600(4) 0.3118(8) 0.053(2) Uani 0.591(2) 1 d P A 1
N6A N 0.6759(5) 0.7935(4) 0.5667(9) 0.0572(13) Uani 0.591(2) 1 d P A 1
N7A N 0.8705(7) 0.8147(5) 0.3016(9) 0.064(2) Uani 0.591(2) 1 d P A 1
N8A N 0.9702(6) 0.8132(4) 0.6332(8) 0.0523(19) Uani 0.591(2) 1 d P A 1
C3A C 0.6775(17) 0.8472(12) 0.5195(13) 0.054(3) Uani 0.591(2) 1 d P A 1
H3A H 0.6890 0.8495 0.4455 0.064 Uiso 0.591(2) 1 calc PR A 1
C4A C 0.6604(5) 0.9082(2) 0.5848(5) 0.0463(12) Uani 0.591(2) 1 d PG A 1
C5A C 0.6399(5) 0.9075(2) 0.6947(5) 0.0507(14) Uani 0.591(2) 1 d PG A 1
H5A H 0.6384 0.8687 0.7322 0.061 Uiso 0.591(2) 1 calc PR A 1
C6A C 0.6216(5) 0.9649(3) 0.7487(4) 0.0494(16) Uani 0.591(2) 1 d PG A 1
C7A C 0.6238(5) 1.0230(2) 0.6927(5) 0.0451(13) Uani 0.591(2) 1 d PG A 1
H7A H 0.6116 1.0614 0.7288 0.054 Uiso 0.591(2) 1 calc PR A 1
C8A C 0.6443(5) 1.0237(2) 0.5828(5) 0.0454(12) Uani 0.591(2) 1 d PG A 1
C9A C 0.6626(5) 0.9663(3) 0.5288(4) 0.0426(15) Uani 0.591(2) 1 d PG A 1
H9A H 0.6763 0.9667 0.4552 0.051 Uiso 0.591(2) 1 calc PR A 1
C10A C 0.6397(8) 1.0837(6) 0.5182(10) 0.0420(14) Uani 0.591(2) 1 d P A 1
H10A H 0.6597 1.0839 0.4466 0.050 Uiso 0.591(2) 1 calc PR A 1
C12A C 0.6590(7) 1.2457(5) 0.5351(12) 0.0501(15) Uani 0.591(2) 1 d P A 1
H12A H 0.6582 1.2478 0.6135 0.060 Uiso 0.591(2) 1 calc PR A 1
H12B H 0.6360 1.2863 0.5071 0.060 Uiso 0.591(2) 1 calc PR A 1
C13A C 0.8751(5) 0.7094(4) 0.3741(9) 0.055(3) Uani 0.591(2) 1 d P A 1
H13A H 0.9049 0.6677 0.3667 0.066 Uiso 0.591(2) 1 calc PR A 1
H13B H 0.8164 0.7077 0.3356 0.066 Uiso 0.591(2) 1 calc PR A 1
C16A C 0.8414(4) 0.9285(3) 0.3019(6) 0.044(2) Uani 0.591(2) 1 d PG A 1
C17A C 0.7549(5) 0.9223(2) 0.2528(6) 0.051(2) Uani 0.591(2) 1 d PG A 1
H17A H 0.7320 0.8816 0.2355 0.061 Uiso 0.591(2) 1 calc PR A 1
C18A C 0.7025(4) 0.9768(3) 0.2294(7) 0.057(2) Uani 0.591(2) 1 d PG A 1
C19A C 0.7366(4) 1.0375(3) 0.2553(6) 0.054(2) Uani 0.591(2) 1 d PG A 1
H19A H 0.7015 1.0740 0.2397 0.065 Uiso 0.591(2) 1 calc PR A 1
C20A C 0.8231(5) 1.0437(2) 0.3044(6) 0.045(2) Uani 0.591(2) 1 d PG A 1
C21A C 0.8756(4) 0.9892(3) 0.3278(6) 0.050(2) Uani 0.591(2) 1 d PG A 1
H21A H 0.9335 0.9933 0.3607 0.060 Uiso 0.591(2) 1 calc PR A 1
C22A C 0.8705(11) 1.1020(8) 0.333(2) 0.0420(14) Uani 0.591(2) 1 d P A 1
H22A H 0.9303 1.1033 0.3620 0.050 Uiso 0.591(2) 1 calc PR A 1
C28A C 0.9270(5) 1.0432(4) 0.6269(8) 0.046(2) Uani 0.591(2) 1 d P A 1
C29A C 1.0125(6) 1.0519(4) 0.5725(7) 0.0424(19) Uani 0.591(2) 1 d P A 1
H29A H 1.0332 1.0931 0.5551 0.051 Uiso 0.591(2) 1 calc PR A 1
C30A C 1.0660(6) 0.9978(4) 0.5448(7) 0.044(2) Uani 0.591(2) 1 d P A 1
C31A C 1.0360(5) 0.9366(4) 0.5701(7) 0.044(2) Uani 0.591(2) 1 d P A 1
H31A H 1.0720 0.9013 0.5501 0.053 Uiso 0.591(2) 1 calc PR A 1
C32A C 0.9533(6) 0.9269(4) 0.6247(8) 0.050(2) Uani 0.591(2) 1 d P A 1
C33A C 0.8984(7) 0.9798(5) 0.6470(10) 0.048(2) Uani 0.591(2) 1 d P A 1
H33A H 0.8398 0.9730 0.6768 0.057 Uiso 0.591(2) 1 calc PR A 1
C37A C 0.5675(9) 0.9161(6) 0.1655(13) 0.098(4) Uani 0.591(2) 1 d P A 1
H37A H 0.5052 0.9259 0.1427 0.147 Uiso 0.591(2) 1 calc PR A 1
H37B H 0.5656 0.8935 0.2332 0.147 Uiso 0.591(2) 1 calc PR A 1
H37C H 0.5971 0.8895 0.1119 0.147 Uiso 0.591(2) 1 calc PR A 1
C38A C 0.5949(8) 1.0168(6) 0.9188(8) 0.060(2) Uani 0.591(2) 1 d P A 1
H38A H 0.5845 1.0068 0.9937 0.090 Uiso 0.591(2) 1 calc PR A 1
H38B H 0.5429 1.0406 0.8911 0.090 Uiso 0.591(2) 1 calc PR A 1
H38C H 0.6505 1.0421 0.9120 0.090 Uiso 0.591(2) 1 calc PR A 1
C39A C 1.1757(10) 1.0683(7) 0.4545(11) 0.060(2) Uani 0.591(2) 1 d P A 1
H39A H 1.2355 1.0656 0.4200 0.090 Uiso 0.591(2) 1 calc PR A 1
H39B H 1.1792 1.0977 0.5144 0.090 Uiso 0.591(2) 1 calc PR A 1
H39C H 1.1304 1.0835 0.4034 0.090 Uiso 0.591(2) 1 calc PR A 1
C36 C 0.9130(7) 0.7051(5) 0.5806(10) 0.161(6) Uani 1 1 d D A 1
H36A H 0.9723 0.6931 0.5489 0.194 Uiso 1 1 calc R A 1
H36B H 0.8875 0.6669 0.6147 0.194 Uiso 1 1 calc R A 1
O1B O 0.6050(13) 0.9561(8) 0.1373(19) 0.081(3) Uani 0.409(2) 1 d P A 2
O3B O 0.6049(7) 0.9777(6) 0.7979(9) 0.0525(17) Uani 0.409(2) 1 d PD A 2
N3B N 0.6002(8) 1.1374(7) 0.4224(11) 0.0486(11) Uani 0.409(2) 1 d P A 2
N4B N 0.8172(8) 1.1592(7) 0.6758(11) 0.0459(18) Uani 0.409(2) 1 d P A 2
N5B N 0.8915(10) 1.1531(7) 0.3377(11) 0.053(2) Uani 0.409(2) 1 d P A 2
N6B N 0.6707(8) 0.7917(6) 0.4359(13) 0.0572(13) Uani 0.409(2) 1 d P A 2
N7B N 0.9685(9) 0.8099(7) 0.3609(13) 0.064(2) Uani 0.409(2) 1 d P A 2
N8B N 0.8698(10) 0.8147(7) 0.6975(12) 0.0523(19) Uani 0.409(2) 1 d P A 2
C3B C 0.676(3) 0.8496(19) 0.4683(19) 0.054(3) Uani 0.409(2) 1 d P A 2
H3B H 0.6920 0.8549 0.5407 0.064 Uiso 0.409(2) 1 calc PR A 2
C4B C 0.6614(7) 0.9087(4) 0.4076(7) 0.0463(12) Uani 0.409(2) 1 d PG A 2
C5B C 0.6416(7) 0.9065(3) 0.2975(7) 0.0507(14) Uani 0.409(2) 1 d PG A 2
H5B H 0.6414 0.8673 0.2612 0.061 Uiso 0.409(2) 1 calc PR A 2
C6B C 0.6222(7) 0.9631(4) 0.2416(6) 0.0494(16) Uani 0.409(2) 1 d PG A 2
C7B C 0.6225(7) 1.0217(3) 0.2958(8) 0.0451(13) Uani 0.409(2) 1 d PG A 2
H7B H 0.6095 1.0596 0.2584 0.054 Uiso 0.409(2) 1 calc PR A 2
C8B C 0.6422(7) 1.0239(3) 0.4058(8) 0.0454(12) Uani 0.409(2) 1 d PG A 2
C9B C 0.6616(8) 0.9674(4) 0.4617(6) 0.0426(15) Uani 0.409(2) 1 d PG A 2
H9B H 0.6748 0.9688 0.5354 0.051 Uiso 0.409(2) 1 calc PR A 2
C10B C 0.6343(13) 1.0858(9) 0.4611(14) 0.0420(14) Uani 0.409(2) 1 d P A 2
H10B H 0.6563 1.0877 0.5318 0.050 Uiso 0.409(2) 1 calc PR A 2
C12B C 0.6613(11) 1.2456(8) 0.4556(17) 0.0501(15) Uani 0.409(2) 1 d P A 2
H12C H 0.6604 1.2459 0.3771 0.060 Uiso 0.409(2) 1 calc PR A 2
H12D H 0.6390 1.2870 0.4810 0.060 Uiso 0.409(2) 1 calc PR A 2
C13B C 0.9305(9) 0.7059(6) 0.4230(14) 0.055(3) Uani 0.409(2) 1 d PD A 2
H13C H 0.9203 0.6630 0.3944 0.066 Uiso 0.409(2) 1 calc PR A 2
H13D H 0.9899 0.7062 0.4604 0.066 Uiso 0.409(2) 1 calc PR A 2
C16B C 0.9521(7) 0.9282(3) 0.3683(9) 0.044(2) Uani 0.409(2) 1 d PG A 2
C17B C 1.0374(7) 0.9383(4) 0.4187(9) 0.051(2) Uani 0.409(2) 1 d PG A 2
H17B H 1.0744 0.9033 0.4377 0.061 Uiso 0.409(2) 1 calc PR A 2
C18B C 1.0673(6) 1.0006(5) 0.4406(10) 0.057(2) Uani 0.409(2) 1 d PG A 2
C19B C 1.0120(7) 1.0528(3) 0.4121(10) 0.054(2) Uani 0.409(2) 1 d PG A 2
H19B H 1.0320 1.0945 0.4268 0.065 Uiso 0.409(2) 1 calc PR A 2
C20B C 0.9267(7) 1.0428(4) 0.3617(9) 0.045(2) Uani 0.409(2) 1 d PG A 2
C21B C 0.8968(6) 0.9804(5) 0.3398(9) 0.050(2) Uani 0.409(2) 1 d PG A 2
H21B H 0.8397 0.9737 0.3061 0.060 Uiso 0.409(2) 1 calc PR A 2
C22B C 0.8545(16) 1.1097(13) 0.326(3) 0.0420(14) Uani 0.409(2) 1 d P A 2
H22B H 0.7938 1.1067 0.2999 0.050 Uiso 0.409(2) 1 calc PR A 2
C28B C 0.8206(6) 1.0430(4) 0.6869(9) 0.046(2) Uani 0.409(2) 1 d PG A 2
C29B C 0.7340(6) 1.0383(4) 0.7364(8) 0.0424(19) Uani 0.409(2) 1 d PG A 2
H29B H 0.7004 1.0754 0.7524 0.051 Uiso 0.409(2) 1 calc PR A 2
C30B C 0.6975(5) 0.9782(4) 0.7619(8) 0.044(2) Uani 0.409(2) 1 d PGD A 2
C31B C 0.7476(6) 0.9227(4) 0.7380(9) 0.044(2) Uani 0.409(2) 1 d PG A 2
H31B H 0.7232 0.8825 0.7550 0.053 Uiso 0.409(2) 1 calc PR A 2
C32B C 0.8343(6) 0.9274(4) 0.6885(10) 0.050(2) Uani 0.409(2) 1 d PG A 2
C33B C 0.8707(5) 0.9875(5) 0.6630(10) 0.048(2) Uani 0.409(2) 1 d PG A 2
H33B H 0.9287 0.9906 0.6299 0.057 Uiso 0.409(2) 1 calc PR A 2
C37B C 0.6000(13) 1.0182(8) 0.075(2) 0.098(4) Uani 0.409(2) 1 d P A 2
H37D H 0.5908 1.0092 0.0000 0.147 Uiso 0.409(2) 1 calc PR A 2
H37E H 0.6570 1.0417 0.0849 0.147 Uiso 0.409(2) 1 calc PR A 2
H37F H 0.5489 1.0435 0.1020 0.147 Uiso 0.409(2) 1 calc PR A 2
C38B C 0.5616(11) 0.9143(7) 0.8058(13) 0.060(2) Uani 0.409(2) 1 d PD A 2
H38D H 0.4999 0.9187 0.8346 0.090 Uiso 0.409(2) 1 calc PR A 2
H38E H 0.5979 0.8874 0.8528 0.090 Uiso 0.409(2) 1 calc PR A 2
H38F H 0.5585 0.8951 0.7352 0.090 Uiso 0.409(2) 1 calc PR A 2
C39B C 1.1841(15) 1.0661(10) 0.5237(17) 0.060(2) Uani 0.409(2) 1 d P A 2
H39D H 1.2425 1.0608 0.5604 0.090 Uiso 0.409(2) 1 calc PR A 2
H39E H 1.1407 1.0873 0.5707 0.090 Uiso 0.409(2) 1 calc PR A 2
H39F H 1.1932 1.0916 0.4597 0.090 Uiso 0.409(2) 1 calc PR A 2
O2 O 1.14834(15) 1.00416(11) 0.4940(6) 0.0591(7) Uani 1 1 d . . .
N1 N 0.85520(18) 0.72268(13) 0.4994(7) 0.0598(10) Uani 1 1 d . . .
N2 N 0.75865(18) 1.23430(13) 0.4954(7) 0.0543(8) Uani 1 1 d . . .
C1 C 0.7657(2) 0.6956(2) 0.5141(12) 0.101(3) Uani 1 1 d . A .
H1A H 0.7613 0.6804 0.5882 0.121 Uiso 1 1 calc R . .
H1B H 0.7608 0.6581 0.4674 0.121 Uiso 1 1 calc R . .
C2 C 0.6843(2) 0.73792(17) 0.4926(10) 0.0709(13) Uani 1 1 d . . .
H2A H 0.6885 0.7539 0.4190 0.085 Uiso 0.591(2) 1 calc PR A 1
H2B H 0.6280 0.7123 0.4978 0.085 Uiso 0.591(2) 1 calc PR A 1
H2C H 0.6403 0.7088 0.4585 0.085 Uiso 0.409(2) 1 d PR A 2
H2D H 0.6585 0.7468 0.5636 0.085 Uiso 0.409(2) 1 d PR A 2
C11 C 0.5990(2) 1.19248(15) 0.4976(8) 0.0506(9) Uani 1 1 d . . .
H11A H 0.5347 1.2065 0.4998 0.061 Uiso 0.591(2) 1 calc PR A 1
H11B H 0.6143 1.1827 0.4229 0.061 Uiso 0.591(2) 1 calc PR A 1
H11C H 0.6198 1.1796 0.5691 0.061 Uiso 0.409(2) 1 d PR A 2
H11D H 0.5360 1.2088 0.5039 0.061 Uiso 0.409(2) 1 d PR A 2
C14 C 0.9324(4) 0.7569(4) 0.3261(6) 0.062(2) Uani 1 1 d . . .
H14A H 0.9600 0.7405 0.2599 0.075 Uiso 0.591(2) 1 calc PR A 1
H14B H 0.9820 0.7691 0.3752 0.075 Uiso 0.591(2) 1 calc PR A 1
H14C H 0.9812 0.7365 0.2840 0.075 Uiso 0.409(2) 1 d PR A 2
H14D H 0.8839 0.7688 0.2753 0.075 Uiso 0.409(2) 1 d PR A 2
C15 C 0.9076(5) 0.8667(4) 0.3313(6) 0.067(2) Uani 1 1 d . . .
H15A H 0.9674 0.8716 0.2957 0.080 Uiso 0.591(2) 1 calc PR A 1
H15B H 0.9184 0.8655 0.4088 0.080 Uiso 0.591(2) 1 calc PR A 1
H15C H 0.8987 0.8681 0.2535 0.080 Uiso 0.409(2) 1 d PR A 2
H15D H 0.8472 0.8616 0.3652 0.080 Uiso 0.409(2) 1 d PR A 2
C23 C 0.8528(6) 1.2171(4) 0.3344(10) 0.114(4) Uani 1 1 d . . .
H23A H 0.8661 1.2392 0.2669 0.136 Uiso 0.591(2) 1 calc PR A 1
H23B H 0.9116 1.2096 0.3708 0.136 Uiso 0.591(2) 1 calc PR A 1
H23C H 0.9048 1.2446 0.3146 0.136 Uiso 0.409(2) 1 d PR A 2
H23D H 0.8154 1.2137 0.2693 0.136 Uiso 0.409(2) 1 d PR A 2
H24 C 0.7966(7) 1.2582(3) 0.4008(5) 0.087(3) Uani 1 1 d . A .
H24A H 0.8341 1.2954 0.4199 0.105 Uiso 1 1 calc R . .
H24B H 0.7457 1.2738 0.3564 0.105 Uiso 1 1 calc R . .
C25 C 0.8068(6) 1.2580(4) 0.5928(6) 0.083(3) Uani 1 1 d . A .
H25A H 0.8610 1.2824 0.5701 0.100 Uiso 1 1 calc R . .
H25B H 0.7656 1.2874 0.6303 0.100 Uiso 1 1 calc R . .
C26 C 0.8366(6) 1.2098(5) 0.6682(7) 0.101(4) Uani 1 1 d . . .
H26A H 0.8650 1.2327 0.7281 0.122 Uiso 0.591(2) 1 calc PR A 1
H26B H 0.7804 1.1900 0.6963 0.122 Uiso 0.591(2) 1 calc PR A 1
H26C H 0.9034 1.2070 0.6575 0.122 Uiso 0.409(2) 1 d PR A 2
H26D H 0.8281 1.2291 0.7389 0.122 Uiso 0.409(2) 1 d PR A 2
C27 C 0.8651(5) 1.1014(4) 0.6563(5) 0.0584(18) Uani 1 1 d . . .
H27A H 0.8083 1.0981 0.6142 0.070 Uiso 0.591(2) 1 calc PR A 1
H27B H 0.8478 1.0972 0.7319 0.070 Uiso 0.591(2) 1 calc PR A 1
H27C H 0.8779 1.0989 0.5793 0.070 Uiso 0.409(2) 1 d PR A 2
H27D H 0.9247 1.1037 0.6930 0.070 Uiso 0.409(2) 1 d PR A 2
C34 C 0.9083(6) 0.8662(4) 0.6544(6) 0.076(3) Uani 1 1 d . . .
H34A H 0.8921 0.8668 0.7306 0.091 Uiso 0.591(2) 1 calc PR A 1
H34B H 0.8515 0.8608 0.6129 0.091 Uiso 0.591(2) 1 calc PR A 1
H34C H 0.9156 0.8625 0.5766 0.091 Uiso 0.409(2) 1 d PR A 2
H34D H 0.9690 0.8730 0.6868 0.091 Uiso 0.409(2) 1 d PR A 2
C35 C 0.9309(5) 0.7531(4) 0.6654(6) 0.071(2) Uani 1 1 d . . .
H35A H 0.8725 0.7619 0.7018 0.085 Uiso 0.591(2) 1 calc PR A 1
H35B H 0.9722 0.7337 0.7183 0.085 Uiso 0.591(2) 1 calc PR A 1
H35C H 0.9925 0.7700 0.6505 0.085 Uiso 0.409(2) 1 d PR A 2
H35D H 0.9367 0.7286 0.7320 0.085 Uiso 0.409(2) 1 d PR A 2

loop_
_atom_site_aniso_label
_atom_site_aniso_U_11
_atom_site_aniso_U_22
_atom_site_aniso_U_33
_atom_site_aniso_U_23
_atom_site_aniso_U_13
_atom_site_aniso_U_12
O1A 0.068(5) 0.045(7) 0.130(12) 0.016(6) -0.056(5) -0.017(4)
O3A 0.064(3) 0.059(4) 0.034(4) 0.011(3) -0.017(4) 0.012(3)
N3A 0.042(2) 0.041(2) 0.062(3) 0.011(4) -0.004(4) -0.0024(18)
N4A 0.039(3) 0.050(5) 0.049(5) -0.011(3) 0.000(3) -0.003(3)
N5A 0.072(5) 0.040(4) 0.047(5) -0.008(3) 0.003(4) 0.001(4)
N6A 0.040(2) 0.032(2) 0.100(4) -0.009(5) 0.001(5) 0.0022(17)
N7A 0.049(4) 0.042(5) 0.100(7) 0.002(4) -0.014(4) -0.004(4)
N8A 0.048(4) 0.047(5) 0.062(5) 0.006(4) -0.002(4) -0.006(4)
C3A 0.036(2) 0.039(3) 0.086(10) -0.010(12) -0.018(11) -0.0016(19)
C4A 0.040(2) 0.031(2) 0.068(4) -0.006(5) -0.010(6) 0.0040(19)
C5A 0.034(2) 0.047(3) 0.072(4) 0.027(6) -0.002(5) -0.005(2)
C6A 0.042(3) 0.045(4) 0.061(4) 0.016(6) 0.006(6) -0.003(2)
C7A 0.039(2) 0.042(3) 0.054(3) 0.025(5) 0.007(5) 0.0005(19)
C8A 0.039(2) 0.036(3) 0.062(4) 0.017(5) 0.007(5) -0.0018(19)
C9A 0.043(2) 0.038(2) 0.047(4) 0.013(6) 0.000(6) -0.0013(18)
C10A 0.042(2) 0.042(2) 0.042(4) 0.015(4) -0.006(4) -0.0027(18)
C12A 0.041(2) 0.036(2) 0.072(4) -0.012(7) 0.021(7) 0.0008(18)
C13A 0.030(3) 0.024(4) 0.111(8) -0.009(4) -0.026(4) 0.009(3)
C16A 0.055(5) 0.026(4) 0.050(5) -0.011(4) -0.009(4) 0.004(4)
C17A 0.064(5) 0.032(5) 0.058(6) -0.001(4) -0.009(4) 0.000(4)
C18A 0.057(5) 0.035(5) 0.079(7) 0.004(4) -0.020(5) -0.011(4)
C19A 0.057(5) 0.039(5) 0.065(6) -0.003(4) -0.005(5) 0.003(4)
C20A 0.065(5) 0.041(5) 0.029(5) -0.014(4) 0.008(4) -0.010(4)
C21A 0.043(5) 0.065(6) 0.042(4) 0.023(4) -0.004(4) 0.016(4)
C22A 0.042(2) 0.042(2) 0.042(4) 0.015(4) -0.006(4) -0.0027(18)
C28A 0.022(4) 0.062(6) 0.053(5) -0.022(4) 0.010(3) -0.002(4)
C29A 0.051(5) 0.041(5) 0.035(5) -0.001(4) -0.002(4) 0.002(4)
C30A 0.037(4) 0.057(6) 0.039(5) -0.003(4) 0.002(4) 0.005(4)
C31A 0.033(4) 0.058(6) 0.041(5) 0.004(4) -0.004(4) 0.000(4)
C32A 0.037(4) 0.059(6) 0.053(6) -0.011(4) 0.000(4) -0.012(4)
C33A 0.046(6) 0.048(5) 0.049(5) 0.020(4) 0.003(4) -0.014(4)
C37A 0.080(7) 0.045(6) 0.169(12) 0.040(6) -0.048(7) -0.001(5)
C38A 0.064(5) 0.074(7) 0.042(5) 0.013(4) -0.005(4) -0.005(5)
C39A 0.047(3) 0.056(3) 0.077(7) 0.020(9) 0.022(8) 0.004(2)
C36 0.202(10) 0.053(5) 0.229(13) -0.015(6) -0.163(10) 0.021(6)
O1B 0.068(5) 0.045(7) 0.130(12) 0.016(6) -0.056(5) -0.017(4)
O3B 0.064(3) 0.059(4) 0.034(4) 0.011(3) -0.017(4) 0.012(3)
N3B 0.042(2) 0.041(2) 0.062(3) 0.011(4) -0.004(4) -0.0024(18)
N4B 0.039(3) 0.050(5) 0.049(5) -0.011(3) 0.000(3) -0.003(3)
N5B 0.072(5) 0.040(4) 0.047(5) -0.008(3) 0.003(4) 0.001(4)
N6B 0.040(2) 0.032(2) 0.100(4) -0.009(5) 0.001(5) 0.0022(17)
N7B 0.049(4) 0.042(5) 0.100(7) 0.002(4) -0.014(4) -0.004(4)
N8B 0.048(4) 0.047(5) 0.062(5) 0.006(4) -0.002(4) -0.006(4)
C3B 0.036(2) 0.039(3) 0.086(10) -0.010(12) -0.018(11) -0.0016(19)
C4B 0.040(2) 0.031(2) 0.068(4) -0.006(5) -0.010(6) 0.0040(19)
C5B 0.034(2) 0.047(3) 0.072(4) 0.027(6) -0.002(5) -0.005(2)
C6B 0.042(3) 0.045(4) 0.061(4) 0.016(6) 0.006(6) -0.003(2)
C7B 0.039(2) 0.042(3) 0.054(3) 0.025(5) 0.007(5) 0.0005(19)
C8B 0.039(2) 0.036(3) 0.062(4) 0.017(5) 0.007(5) -0.0018(19)
C9B 0.043(2) 0.038(2) 0.047(4) 0.013(6) 0.000(6) -0.0013(18)
C10B 0.042(2) 0.042(2) 0.042(4) 0.015(4) -0.006(4) -0.0027(18)
C12B 0.041(2) 0.036(2) 0.072(4) -0.012(7) 0.021(7) 0.0008(18)
C13B 0.030(3) 0.024(4) 0.111(8) -0.009(4) -0.026(4) 0.009(3)
C16B 0.055(5) 0.026(4) 0.050(5) -0.011(4) -0.009(4) 0.004(4)
C17B 0.064(5) 0.032(5) 0.058(6) -0.001(4) -0.009(4) 0.000(4)
C18B 0.057(5) 0.035(5) 0.079(7) 0.004(4) -0.020(5) -0.011(4)
C19B 0.057(5) 0.039(5) 0.065(6) -0.003(4) -0.005(5) 0.003(4)
C20B 0.065(5) 0.041(5) 0.029(5) -0.014(4) 0.008(4) -0.010(4)
C21B 0.043(5) 0.065(6) 0.042(4) 0.023(4) -0.004(4) 0.016(4)
C22B 0.042(2) 0.042(2) 0.042(4) 0.015(4) -0.006(4) -0.0027(18)
C28B 0.022(4) 0.062(6) 0.053(5) -0.022(4) 0.010(3) -0.002(4)
C29B 0.051(5) 0.041(5) 0.035(5) -0.001(4) -0.002(4) 0.002(4)
C30B 0.037(4) 0.057(6) 0.039(5) -0.003(4) 0.002(4) 0.005(4)
C31B 0.033(4) 0.058(6) 0.041(5) 0.004(4) -0.004(4) 0.000(4)
C32B 0.037(4) 0.059(6) 0.053(6) -0.011(4) 0.000(4) -0.012(4)
C33B 0.046(6) 0.048(5) 0.049(5) 0.020(4) 0.003(4) -0.014(4)
C37B 0.080(7) 0.045(6) 0.169(12) 0.040(6) -0.048(7) -0.001(5)
C38B 0.064(5) 0.074(7) 0.042(5) 0.013(4) -0.005(4) -0.005(5)
C39B 0.047(3) 0.056(3) 0.077(7) 0.020(9) 0.022(8) 0.004(2)
O2 0.0437(13) 0.0504(14) 0.0833(19) -0.015(3) 0.001(3) -0.0010(11)
N1 0.0351(15) 0.0373(16) 0.107(3) -0.007(4) -0.012(4) -0.0036(12)
N2 0.0370(14) 0.0408(16) 0.085(2) -0.004(4) 0.000(4) -0.0048(12)
C1 0.0314(19) 0.039(2) 0.233(10) 0.013(5) 0.020(5) -0.0010(16)
C2 0.0372(18) 0.043(2) 0.133(4) -0.009(6) -0.002(5) -0.0021(16)
C11 0.0450(18) 0.0406(19) 0.066(3) -0.006(4) -0.011(4) 0.0029(16)
C14 0.035(3) 0.057(5) 0.095(6) -0.006(4) -0.013(3) 0.000(3)
C15 0.084(5) 0.059(5) 0.057(5) -0.008(4) 0.026(4) -0.011(4)
C23 0.087(5) 0.045(4) 0.209(10) 0.006(5) 0.072(6) 0.004(4)
H24 0.193(9) 0.017(3) 0.051(5) 0.012(3) 0.001(5) -0.008(4)
C25 0.087(5) 0.080(6) 0.083(6) -0.011(5) 0.028(4) -0.041(4)
C26 0.095(6) 0.092(7) 0.117(7) -0.082(6) -0.064(5) 0.044(5)
C27 0.054(4) 0.084(5) 0.037(4) 0.001(4) -0.015(3) -0.001(3)
C34 0.098(6) 0.073(6) 0.057(5) 0.017(4) -0.038(5) -0.032(5)
C35 0.064(5) 0.070(5) 0.079(6) 0.022(5) -0.011(4) 0.001(4)

loop_
_atom_type_symbol
_atom_type_description
_atom_type_scat_dispersion_real
_atom_type_scat_dispersion_imag
_atom_type_scat_source
C C 0.0033 0.0016 'International Tables Vol C Tables 4.2.6.8 and 6.1.1.4'
N N 0.0061 0.0033 'International Tables Vol C Tables 4.2.6.8 and 6.1.1.4'
O O 0.0106 0.0060 'International Tables Vol C Tables 4.2.6.8 and 6.1.1.4'
H H 0.0000 0.0000 'International Tables Vol C Tables 4.2.6.8 and 6.1.1.4'

loop_
_geom_angle_atom_site_label_1
_geom_angle_atom_site_label_2
_geom_angle_atom_site_label_3
_geom_angle
C18A O1A C37A 121.5(10)
C6A O3A C38A 117.0(8)
C10A N3A C11 120.3(9)
C10A N3A H11C 143.4
C11 N3A H11C 42.2
C27 N4A C26 115.7(8)
C27 N4A H26C 155.0
C26 N4A H26C 43.0
C27 N4A H27C 40.2
C26 N4A H27C 128.3
H26C N4A H27C 157.1
C27 N4A H27D 43.2
C26 N4A H27D 134.8
H26C N4A H27D 136.0
H27C N4A H27D 66.6
C23 N5A C22A 116.4(11)
C23 N5A H23D 44.0
C22A N5A H23D 142.8
C3A N6A C2 113.7(12)
C3A N6A H2D 147.5
C2 N6A H2D 40.6
C15 N7A C14 111.7(8)
C15 N7A H14D 144.1
C14 N7A H14D 38.9
C15 N7A H15C 44.0
C14 N7A H15C 124.8
H14D N7A H15C 125.4
C15 N7A H15D 44.6
C14 N7A H15D 128.5
H14D N7A H15D 160.1
H15C N7A H15D 73.7
C35 N8A C34 111.9(8)
C35 N8A H34C 122.1
C34 N8A H34C 39.0
C35 N8A H34D 129.4
C34 N8A H34D 39.8
H34C N8A H34D 66.6
C35 N8A H35C 42.7
C34 N8A H35C 149.9
H34C N8A H35C 157.1
H34D N8A H35C 135.3
N6A C3A C4A 119.2(14)
N6A C3A H3A 120.4
C4A C3A H3A 120.4
C5A C4A C9A 120.0
C5A C4A C3A 122.9(9)
C9A C4A C3A 117.0(9)
C4A C5A C6A 120.0
C4A C5A H5A 120.0
C6A C5A H5A 120.0
C7A C6A C5A 120.0
C7A C6A O3A 124.5(5)
C5A C6A O3A 115.4(5)
C6A C7A C8A 120.0
C6A C7A H7A 120.0
C8A C7A H7A 120.0
C9A C8A C7A 120.0
C9A C8A C10A 118.1(6)
C7A C8A C10A 121.7(6)
C8A C9A C4A 120.0
C8A C9A H9A 120.0
C4A C9A H9A 120.0
N3A C10A C8A 119.8(10)
N3A C10A H10A 120.1
C8A C10A H10A 120.1
C11 C12A N2 109.2(8)
C11 C12A H12A 109.8
N2 C12A H12A 109.8
C11 C12A H12B 109.8
N2 C12A H12B 109.8
H12A C12A H12B 108.3
C11 C12A H11C 37.4
N2 C12A H11C 106.9
H12A C12A H11C 76.3
H12B C12A H11C 138.3
C14 C13A N1 113.0(7)
C14 C13A H13A 109.0
N1 C13A H13A 109.0
C14 C13A H13B 109.0
N1 C13A H13B 109.0
H13A C13A H13B 107.8
C17A C16A C21A 120.0
C17A C16A C15 123.0(5)
C21A C16A C15 117.0(5)
C16A C17A C18A 120.0
C16A C17A H17A 120.0
C18A C17A H17A 120.0
O1A C18A C19A 115.8(6)
O1A C18A C17A 124.1(6)
C19A C18A C17A 120.0
C20A C19A C18A 120.0
C20A C19A H19A 120.0
C18A C19A H19A 120.0
C21A C20A C19A 120.0
C21A C20A C22A 112.2(7)
C19A C20A C22A 127.7(7)
C20A C21A C16A 120.0
C20A C21A H21A 120.0
C16A C21A H21A 120.0
C20A C22A N5A 112.2(12)
C20A C22A H22A 123.9
N5A C22A H22A 123.9
C33A C28A C29A 117.3(7)
C33A C28A C27 121.7(7)
C29A C28A C27 120.9(7)
C33A C28A H27C 131.8
C29A C28A H27C 97.2
C27 C28A H27C 37.4
C33A C28A H27D 133.2
C29A C28A H27D 99.9
C27 C28A H27D 37.2
H27C C28A H27D 63.3
C30A C29A C28A 119.4(7)
C30A C29A H29A 120.3
C28A C29A H29A 120.3
O2 C30A C31A 118.1(7)
O2 C30A C29A 121.2(7)
C31A C30A C29A 120.8(7)
C30A C31A C32A 121.0(7)
C30A C31A H31A 119.5
C32A C31A H31A 119.5
C33A C32A C31A 118.2(8)
C33A C32A C34 112.5(8)
C31A C32A C34 129.0(9)
C33A C32A H34C 124.0
C31A C32A H34C 103.8
C34 C32A H34C 37.3
C33A C32A H34D 129.0
C31A C32A H34D 104.5
C34 C32A H34D 39.8
H34C C32A H34D 64.7
C32A C33A C28A 123.0(8)
C32A C33A H33A 118.5
C28A C33A H33A 118.5
O1A C37A H37A 109.5
O1A C37A H37B 109.5
H37A C37A H37B 109.5
O1A C37A H37C 109.5
H37A C37A H37C 109.5
H37B C37A H37C 109.5
O3A C38A H38A 109.5
O3A C38A H38B 109.5
H38A C38A H38B 109.5
O3A C38A H38C 109.5
H38A C38A H38C 109.5
H38B C38A H38C 109.5
O2 C39A H39A 109.5
O2 C39A H39B 109.5
H39A C39A H39B 109.5
O2 C39A H39C 109.5
H39A C39A H39C 109.5
H39B C39A H39C 109.5
N1 C36 C35 117.0(7)
N1 C36 H36A 108.0
C35 C36 H36A 108.0
N1 C36 H36B 108.0
C35 C36 H36B 108.0
H36A C36 H36B 107.3
C6B O1B C37B 114.3(15)
C30B O3B C38B 115.6(10)
C10B N3B C11 114.9(13)
C26 N4B C27 133.0(12)
C22B N5B C23 126.0(16)
C3B N6B C2 128.2(18)
C14 N7B C15 110.6(11)
C34 N8B C35 108.5(10)
N6B C3B C4B 129(2)
N6B C3B H3B 115.6
C4B C3B H3B 115.6
C5B C4B C9B 120.0
C5B C4B C3B 120.5(13)
C9B C4B C3B 119.4(13)
C6B C5B C4B 120.0
C6B C5B H5B 120.0
C4B C5B H5B 120.0
O1B C6B C5B 115.5(10)
O1B C6B C7B 124.5(10)
C5B C6B C7B 120.0
C8B C7B C6B 120.0
C8B C7B H7B 120.0
C6B C7B H7B 120.0
C9B C8B C7B 120.0
C9B C8B C10B 121.8(9)
C7B C8B C10B 118.1(9)
C8B C9B C4B 120.0
C8B C9B H9B 120.0
C4B C9B H9B 120.0
N3B C10B C8B 126.6(15)
N3B C10B H10B 116.7
C8B C10B H10B 116.7
N2 C12B C11 109.0(12)
N2 C12B H12C 109.9
C11 C12B H12C 109.9
N2 C12B H12D 109.9
C11 C12B H12D 109.9
H12C C12B H12D 108.3
N1 C13B C14 109.6(8)
N1 C13B H13C 109.8
C14 C13B H13C 109.8
N1 C13B H13D 109.8
C14 C13B H13D 109.8
H13C C13B H13D 108.2
C17B C16B C21B 120.0
C17B C16B C15 129.8(7)
C21B C16B C15 110.1(7)
C16B C17B C18B 120.0
C16B C17B H17B 120.0
C18B C17B H17B 120.0
O2 C18B C19B 125.3(7)
O2 C18B C17B 114.6(7)
C19B C18B C17B 120.0
C18B C19B C20B 120.0
C18B C19B H19B 120.0
C20B C19B H19B 120.0
C21B C20B C19B 120.0
C21B C20B C22B 119.6(12)
C19B C20B C22B 120.4(12)
C20B C21B C16B 120.0
C20B C21B H21B 120.0
C16B C21B H21B 120.0
N5B C22B C20B 109.5(18)
N5B C22B H22B 125.2
C20B C22B H22B 125.2
C29B C28B C33B 120.0
C29B C28B C27 125.4(7)
C33B C28B C27 114.6(7)
C28B C29B C30B 120.0
C28B C29B H29B 120.0
C30B C29B H29B 120.0
C31B C30B C29B 120.0
C31B C30B O3B 123.6(7)
C29B C30B O3B 115.9(7)
C30B C31B C32B 120.0
C30B C31B H31B 120.0
C32B C31B H31B 120.0
C33B C32B C31B 120.0
C33B C32B C34 112.1(6)
C31B C32B C34 127.9(6)
C32B C33B C28B 120.0
C32B C33B H33B 120.0
C28B C33B H33B 120.0
O1B C37B H37D 109.5
O1B C37B H37E 109.5
H37D C37B H37E 109.5
O1B C37B H37F 109.5
H37D C37B H37F 109.5
H37E C37B H37F 109.5
O3B C38B H38D 109.5
O3B C38B H38E 109.5
H38D C38B H38E 109.5
O3B C38B H38F 109.5
H38D C38B H38F 109.5
H38E C38B H38F 109.5
O2 C39B H39D 109.5
O2 C39B H39E 109.5
H39D C39B H39E 109.5
O2 C39B H39F 109.5
H39D C39B H39F 109.5
H39E C39B H39F 109.5
C18B O2 C30A 57.4(5)
C18B O2 C39B 119.2(10)
C30A O2 C39B 106.5(10)
C18B O2 C39A 96.9(8)
C30A O2 C39A 118.6(7)
C39B O2 C39A 34.6(6)
C36 N1 C1 110.8(9)
C36 N1 C13B 87.7(6)
C1 N1 C13B 130.8(8)
C36 N1 C13A 124.1(7)
C1 N1 C13A 102.6(7)
C13B N1 C13A 37.8(6)
H24 N2 C25 112.7(3)
H24 N2 C12B 92.0(9)
C25 N2 C12B 130.8(9)
H24 N2 C12A 125.8(8)
C25 N2 C12A 97.2(7)
C12B N2 C12A 37.8(4)
N1 C1 C2 117.2(5)
N1 C1 H1A 108.0
C2 C1 H1A 108.0
N1 C1 H1B 108.0
C2 C1 H1B 108.0
H1A C1 H1B 107.2
N6B C2 N6A 70.1(5)
N6B C2 C1 134.7(8)
N6A C2 C1 114.5(8)
N6B C2 H2A 39.6
N6A C2 H2A 108.6
C1 C2 H2A 108.6
N6B C2 H2B 111.9
N6A C2 H2B 108.6
C1 C2 H2B 108.6
H2A C2 H2B 107.6
N6B C2 H2C 101.4
N6A C2 H2C 134.6
C1 C2 H2C 102.8
H2A C2 H2C 81.2
H2B C2 H2C 31.2
N6B C2 H2D 105.2
N6A C2 H2D 42.3
C1 C2 H2D 104.5
H2A C2 H2D 143.9
H2B C2 H2D 74.1
H2C C2 H2D 105.2
N3A C11 N3B 72.3(4)
N3A C11 C12A 113.5(8)
N3B C11 C12A 140.6(8)
N3A C11 C12B 137.7(8)
N3B C11 C12B 110.1(11)
C12A C11 C12B 38.4(5)
N3A C11 H11A 108.9
N3B C11 H11A 105.1
C12A C11 H11A 108.9
C12B C11 H11A 110.8
N3A C11 H11B 108.9
N3B C11 H11B 40.1
C12A C11 H11B 108.9
C12B C11 H11B 72.1
H11A C11 H11B 107.7
N3A C11 H11C 41.0
N3B C11 H11C 110.9
C12A C11 H11C 75.0
C12B C11 H11C 109.4
H11A C11 H11C 110.5
H11B C11 H11C 137.7
N3A C11 H11D 109.5
N3B C11 H11D 109.4
C12A C11 H11D 105.0
C12B C11 H11D 109.0
H11A C11 H11D 4.3
H11B C11 H11D 111.1
H11C C11 H11D 108.1
N7B C14 C13A 133.5(11)
N7B C14 N7A 68.3(8)
C13A C14 N7A 107.0(6)
N7B C14 C13B 108.8(10)
C13A C14 C13B 38.2(6)
N7A C14 C13B 131.3(8)
N7B C14 H14A 114.5
C13A C14 H14A 110.3
N7A C14 H14A 110.3
C13B C14 H14A 114.0
N7B C14 H14B 43.3
C13A C14 H14B 110.3
N7A C14 H14B 110.3
C13B C14 H14B 73.6
H14A C14 H14B 108.6
N7B C14 H14C 105.0
C13A C14 H14C 110.0
N7A C14 H14C 131.2
C13B C14 H14C 97.2
H14A C14 H14C 25.8
H14B C14 H14C 85.3
N7B C14 H14D 106.7
C13A C14 H14D 91.8
N7A C14 H14D 41.5
C13B C14 H14D 129.9
H14A C14 H14D 80.7
H14B C14 H14D 150.0
H14C C14 H14D 106.5
N7A C15 C16B 179.1(10)
N7A C15 N7B 69.3(8)
C16B C15 N7B 110.1(8)
N7A C15 C16A 111.1(7)
C16B C15 C16A 69.5(5)
N7B C15 C16A 178.8(9)
N7A C15 H15A 109.4
C16B C15 H15A 70.9
N7B C15 H15A 71.3
C16A C15 H15A 109.4
N7A C15 H15B 109.4
C16B C15 H15B 69.7
N7B C15 H15B 69.5
C16A C15 H15B 109.4
H15A C15 H15B 108.0
N7A C15 H15C 71.4
C16B C15 H15C 109.5
N7B C15 H15C 109.8
C16A C15 H15C 71.4
H15A C15 H15C 70.4
H15B C15 H15C 178.4
N7A C15 H15D 69.6
C16B C15 H15D 110.1
N7B C15 H15D 109.1
C16A C15 H15D 70.2
H15A C15 H15D 178.5
H15B C15 H15D 73.4
H15C C15 H15D 108.2
N5A C23 H24 113.9(8)
N5A C23 N5B 49.8(7)
H24 C23 N5B 138.6(10)
N5A C23 H23A 108.8
H24 C23 H23A 108.8
N5B C23 H23A 112.6
N5A C23 H23B 108.8
H24 C23 H23B 108.8
N5B C23 H23B 60.1
H23A C23 H23B 107.7
N5A C23 H23C 142.3
H24 C23 H23C 103.2
N5B C23 H23C 104.6
H23A C23 H23C 49.8
H23B C23 H23C 62.7
N5A C23 H23D 61.9
H24 C23 H23D 101.9
N5B C23 H23D 99.8
H23A C23 H23D 55.3
H23B C23 H23D 148.8
H23C C23 H23D 105.1
N2 H24 C23 119.5(6)
N2 H24 H24A 107.4
C23 H24 H24A 107.4
N2 H24 H24B 107.4
C23 H24 H24B 107.4
H24A H24 H24B 107.0
C26 C25 N2 116.0(6)
C26 C25 H25A 108.3
N2 C25 H25A 108.3
C26 C25 H25B 108.3
N2 C25 H25B 108.3
H25A C25 H25B 107.4
N4B C26 N4A 56.9(8)
N4B C26 C25 130.7(10)
N4A C26 C25 124.5(9)
N4B C26 H26A 120.9
N4A C26 H26A 106.2
C25 C26 H26A 106.2
N4B C26 H26B 49.4
N4A C26 H26B 106.2
C25 C26 H26B 106.2
H26A C26 H26B 106.4
N4B C26 H26C 102.1
N4A C26 H26C 46.6
C25 C26 H26C 104.4
H26A C26 H26C 73.6
H26B C26 H26C 148.0
N4B C26 H26D 106.8
N4A C26 H26D 126.2
C25 C26 H26D 105.0
H26A C26 H26D 33.0
H26B C26 H26D 75.2
H26C C26 H26D 105.8
N4A C27 N4B 54.4(7)
N4A C27 C28B 170.3(8)
N4B C27 C28B 117.6(9)
N4A C27 C28A 118.4(7)
N4B C27 C28A 172.6(9)
C28B C27 C28A 69.8(6)
N4A C27 H27A 107.7
N4B C27 H27A 74.9
C28B C27 H27A 72.8
C28A C27 H27A 107.7
N4A C27 H27B 107.7
N4B C27 H27B 77.6
C28B C27 H27B 63.4
C28A C27 H27B 107.7
H27A C27 H27B 107.1
N4A C27 H27C 81.3
N4B C27 H27C 107.9
C28B C27 H27C 107.5
C28A C27 H27C 67.5
H27A C27 H27C 68.4
H27B C27 H27C 170.9
N4A C27 H27D 72.0
N4B C27 H27D 108.1
C28B C27 H27D 108.3
C28A C27 H27D 68.9
H27A C27 H27D 175.3
H27B C27 H27D 77.3
H27C C27 H27D 107.1
N8B C34 N8A 73.3(8)
N8B C34 C32A 170.7(10)
N8A C34 C32A 109.9(8)
N8B C34 C32B 104.0(9)
N8A C34 C32B 176.1(8)
C32A C34 C32B 72.3(6)
N8B C34 H34A 61.2
N8A C34 H34A 109.7
C32A C34 H34A 109.7
C32B C34 H34A 66.4
N8B C34 H34B 76.6
N8A C34 H34B 109.7
C32A C34 H34B 109.7
C32B C34 H34B 72.0
H34A C34 H34B 108.2
N8B C34 H34C 112.5
N8A C34 H34C 72.2
C32A C34 H34C 76.8
C32B C34 H34C 111.6
H34A C34 H34C 171.4
H34B C34 H34C 63.7
N8B C34 H34D 109.2
N8A C34 H34D 68.4
C32A C34 H34D 65.2
C32B C34 H34D 110.4
H34A C34 H34D 79.2
H34B C34 H34D 172.4
H34C C34 H34D 109.0
N8A C35 C36 117.6(8)
N8A C35 N8B 65.6(7)
C36 C35 N8B 128.5(8)
N8A C35 H35A 107.9
C36 C35 H35A 107.9
N8B C35 H35A 42.3
N8A C35 H35B 107.9
C36 C35 H35B 107.9
N8B C35 H35B 120.0
H35A C35 H35B 107.2
N8A C35 H35C 43.0
C36 C35 H35C 105.6
N8B C35 H35C 105.0
H35A C35 H35C 144.1
H35B C35 H35C 73.7
N8A C35 H35D 131.3
C36 C35 H35D 105.4
N8B C35 H35D 104.8
H35A C35 H35D 77.3
H35B C35 H35D 32.8
H35C C35 H35D 105.8

loop_
_geom_bond_atom_site_label_1
_geom_bond_atom_site_label_2
_geom_bond_distance
O1A C18A 1.343(11)
O1A C37A 1.457(14)
O3A C6A 1.397(9)
O3A C38A 1.409(13)
N3A C10A 1.269(14)
N3A C11 1.434(10)
N3A H11C 0.9471
N4A C27 1.282(10)
N4A C26 1.423(11)
N4A H26C 1.0336
N4A H27C 1.4866
N4A H27D 1.3482
N5A C23 1.344(12)
N5A C22A 1.482(17)
N5A H23D 1.2328
N6A C3A 1.26(3)
N6A C2 1.478(12)
N6A H2D 1.0022
N7A C15 1.261(12)
N7A C14 1.523(12)
N7A H14D 1.0243
N7A H15C 1.3225
N7A H15D 1.2959
N8A C35 1.427(11)
N8A C34 1.438(12)
N8A H34C 1.4679
N8A H34D 1.4072
N8A H35C 0.9760
C3A C4A 1.52(2)
C3A H3A 0.9300
C4A C5A 1.3900
C4A C9A 1.3900
C5A C6A 1.3900
C5A H5A 0.9300
C6A C7A 1.3900
C7A C8A 1.3900
C7A H7A 0.9300
C8A C9A 1.3900
C8A C10A 1.482(12)
C9A H9A 0.9300
C10A H10A 0.9300
C12A C11 1.476(12)
C12A N2 1.532(11)
C12A H12A 0.9700
C12A H12B 0.9700
C12A H11C 1.5426
C13A C14 1.415(11)
C13A N1 1.598(12)
C13A H13A 0.9700
C13A H13B 0.9700
C16A C17A 1.3900
C16A C21A 1.3900
C16A C15 1.636(9)
C17A C18A 1.3900
C17A H17A 0.9300
C18A C19A 1.3900
C19A C20A 1.3900
C19A H19A 0.9300
C20A C21A 1.3900
C20A C22A 1.43(2)
C21A H21A 0.9300
C22A H22A 0.9300
C28A C33A 1.402(11)
C28A C29A 1.413(10)
C28A C27 1.542(11)
C28A H27C 1.4752
C28A H27D 1.4973
C29A C30A 1.403(10)
C29A H29A 0.9300
C30A O2 1.345(9)
C30A C31A 1.378(10)
C31A C32A 1.382(10)
C31A H31A 0.9300
C32A C33A 1.380(12)
C32A C34 1.463(11)
C32A H34C 1.5596
C32A H34D 1.3754
C33A H33A 0.9300
C37A H37A 0.9600
C37A H37B 0.9600
C37A H37C 0.9600
C38A H38A 0.9600
C38A H38B 0.9600
C38A H38C 0.9600
C39A O2 1.471(14)
C39A H39A 0.9600
C39A H39B 0.9600
C39A H39C 0.9600
C36 N1 1.352(10)
C36 C35 1.469(12)
C36 H36A 0.9700
C36 H36B 0.9700
O1B C6B 1.32(2)
O1B C37B 1.50(3)
O3B C30B 1.403(11)
O3B C38B 1.458(14)
N3B C10B 1.27(2)
N3B C11 1.473(15)
N4B C26 1.090(15)
N4B C27 1.405(15)
N5B C22B 1.06(3)
N5B C23 1.442(16)
N6B C3B 1.27(4)
N6B C2 1.333(15)
N7B C14 1.290(14)
N7B C15 1.514(15)
N8B C34 1.316(15)
N8B C35 1.601(16)
C3B C4B 1.45(4)
C3B H3B 0.9300
C4B C5B 1.3900
C4B C9B 1.3900
C5B C6B 1.3900
C5B H5B 0.9300
C6B C7B 1.3900
C7B C8B 1.3900
C7B H7B 0.9300
C8B C9B 1.3900
C8B C10B 1.460(19)
C9B H9B 0.9300
C10B H10B 0.9300
C12B N2 1.501(18)
C12B C11 1.511(17)
C12B H12C 0.9700
C12B H12D 0.9700
C13B N1 1.478(16)
C13B C14 1.599(17)
C13B H13C 0.9700
C13B H13D 0.9700
C16B C17B 1.3900
C16B C21B 1.3900
C16B C15 1.498(10)
C17B C18B 1.3900
C17B H17B 0.9300
C18B O2 1.340(8)
C18B C19B 1.3900
C19B C20B 1.3900
C19B H19B 0.9300
C20B C21B 1.3900
C20B C22B 1.79(2)
C21B H21B 0.9300
C22B H22B 0.9300
C28B C29B 1.3900
C28B C33B 1.3900
C28B C27 1.422(11)
C29B C30B 1.3900
C29B H29B 0.9300
C30B C31B 1.3900
C31B C32B 1.3900
C31B H31B 0.9300
C32B C33B 1.3900
C32B C34 1.710(11)
C33B H33B 0.9300
C37B H37D 0.9600
C37B H37E 0.9600
C37B H37F 0.9600
C38B H38D 0.9600
C38B H38E 0.9600
C38B H38F 0.9600
C39B O2 1.43(2)
C39B H39D 0.9600
C39B H39E 0.9600
C39B H39F 0.9600
N1 C1 1.415(5)
N2 H24 1.382(9)
N2 C25 1.474(10)
C1 C2 1.488(6)
C1 H1A 0.9700
C1 H1B 0.9700
C2 H2A 0.9700
C2 H2B 0.9700
C2 H2C 0.9700
C2 H2D 0.9700
C11 H11A 0.9700
C11 H11B 0.9700
C11 H11C 0.9700
C11 H11D 0.9700
C14 H14A 0.9700
C14 H14B 0.9700
C14 H14C 0.9700
C14 H14D 0.9700
C15 H15A 0.9700
C15 H15B 0.9700
C15 H15C 0.9700
C15 H15D 0.9700
C23 H24 1.433(11)
C23 H23A 0.9700
C23 H23B 0.9700
C23 H23C 0.9700
C23 H23D 0.9700
H24 H24A 0.9700
H24 H24B 0.9700
C25 C26 1.432(12)
C25 H25A 0.9700
C25 H25B 0.9700
C26 H26A 0.9700
C26 H26B 0.9700
C26 H26C 0.9700
C26 H26D 0.9700
C27 H27A 0.9700
C27 H27B 0.9700
C27 H27C 0.9700
C27 H27D 0.9700
C34 H34A 0.9700
C34 H34B 0.9700
C34 H34C 0.9700
C34 H34D 0.9700
C35 H35A 0.9700
C35 H35B 0.9700
C35 H35C 0.9700
C35 H35D 0.9700
